data_4502302
loop_
_publ_author_name
'Liu, Ying'
'Yan, Peng-Fei'
'Yu, Ying-Hui'
'Hou, Guang-Feng'
'Gao, Jin-Sheng'
'Lu, Jack Y.'

_publ_section_title
;
 Syntheses, Structures, and Characterizations of a Series of Polymers
 Constructed by Two V-Shape Dipyridine-Containing Ligands
;
_journal_issue 4
_journal_name_full 'Crystal Growth &amp; Design'
_journal_page_first 1559
_journal_paper_doi 10.1021/cg900942e
_journal_volume 10
_journal_year 2010
_chemical_formula_moiety 'C26 H28 Cu2 N2 O10'
_chemical_formula_sum 'C52 H56 Cu4 N4 O20'
_chemical_formula_weight 1311.17
_chemical_name_systematic
; 
 ? 
;
_space_group_IT_number 14
_symmetry_cell_setting monoclinic
_symmetry_space_group_name_Hall '-P 2yn'
_symmetry_space_group_name_H-M 'P 1 21/n 1'
_atom_sites_solution_hydrogens geom
_atom_sites_solution_primary direct
_atom_sites_solution_secondary difmap
_audit_creation_method SHELXL-97
_cell_angle_alpha 90.00
_cell_angle_beta 104.63(3)
_cell_angle_gamma 90.00
_cell_formula_units_Z 2
_cell_length_a 14.714(3)
_cell_length_b 7.9808(16)
_cell_length_c 25.341(5)
_cell_measurement_reflns_used 15524
_cell_measurement_temperature 293(2)
_cell_measurement_theta_max 27.48
_cell_measurement_theta_min 3.05
_cell_volume 2879.3(11)
_computing_cell_refinement RAPID-AUTO
_computing_data_collection 'RAPID-AUTO (Rigaku Corporation, 1998)'
_computing_data_reduction 'CrystalStructure (Rigaku/MSC and Rigaku Corporation, 2002)'
_computing_molecular_graphics 'SHELXTL (Sheldrick, 2008)'
_computing_publication_material SHELXL-97
_computing_structure_refinement 'SHELXL-97 (Sheldrick, 2008)'
_computing_structure_solution 'SHELXS-97 (Sheldrick, 2008)'
_diffrn_ambient_temperature 293(2)
_diffrn_measured_fraction_theta_full 0.942
_diffrn_measured_fraction_theta_max 0.942
_diffrn_measurement_device_type 'Rigaku RAXIS-RAPID'
_diffrn_measurement_method '\w scan'
_diffrn_radiation_monochromator graphite
_diffrn_radiation_source 'fine-focus sealed tube'
_diffrn_radiation_type MoK\a
_diffrn_radiation_wavelength 0.71073
_diffrn_reflns_av_R_equivalents 0.0387
_diffrn_reflns_av_sigmaI/netI 0.0416
_diffrn_reflns_limit_h_max 19
_diffrn_reflns_limit_h_min -18
_diffrn_reflns_limit_k_max 10
_diffrn_reflns_limit_k_min -10
_diffrn_reflns_limit_l_max 32
_diffrn_reflns_limit_l_min -30
_diffrn_reflns_number 20768
_diffrn_reflns_theta_full 27.47
_diffrn_reflns_theta_max 27.47
_diffrn_reflns_theta_min 3.05
_diffrn_standards_decay_% 0
_diffrn_standards_interval_count 0
_diffrn_standards_interval_time 0
_diffrn_standards_number 0
_exptl_absorpt_coefficient_mu 1.534
_exptl_absorpt_correction_T_max 0.7510
_exptl_absorpt_correction_T_min 0.5955
_exptl_absorpt_correction_type multi-scan
_exptl_absorpt_process_details 'ABSCOR (Higashi, 1995)'
_exptl_crystal_colour green
_exptl_crystal_density_diffrn 1.512
_exptl_crystal_density_method 'not measured'
_exptl_crystal_description block
_exptl_crystal_F_000 1344
_exptl_crystal_size_max 0.38
_exptl_crystal_size_mid 0.30
_exptl_crystal_size_min 0.20
_refine_diff_density_max 0.399
_refine_diff_density_min -0.476
_refine_diff_density_rms 0.089
_refine_ls_extinction_method none
_refine_ls_goodness_of_fit_ref 1.073
_refine_ls_hydrogen_treatment constr
_refine_ls_matrix_type full
_refine_ls_number_parameters 365
_refine_ls_number_reflns 6211
_refine_ls_number_restraints 0
_refine_ls_restrained_S_all 1.073
_refine_ls_R_factor_all 0.0556
_refine_ls_R_factor_gt 0.0430
_refine_ls_shift/su_max 0.001
_refine_ls_shift/su_mean 0.000
_refine_ls_structure_factor_coef Fsqd
_refine_ls_weighting_details 'calc w=1/[\s^2^(Fo^2^)+(0.0699P)^2^+1.7656P] where P=(Fo^2^+2Fc^2^)/3'
_refine_ls_weighting_scheme calc
_refine_ls_wR_factor_gt 0.1235
_refine_ls_wR_factor_ref 0.1306
_reflns_number_gt 5086
_reflns_number_total 6211
_reflns_threshold_expression >2sigma(I)
_cod_data_source_file cg900942e_si_001.cif
_cod_data_source_block Complex_6
_cod_depositor_comments
;
The following automatic conversions were performed:

'_symmetry_cell_setting' value 'Monoclinic' changed to 'monoclinic'
according to /home/saulius/struct/CIF-dictionaries/cif_core.dic
dictionary named 'cif_core.dic' version 2.4.2 from
2011-04-26.

'_exptl_absorpt_correction_type' value 'Multi-scan'
changed to 'multi-scan' according to
/home/saulius/struct/CIF-dictionaries/cif_core.dic dictionary named
'cif_core.dic' version 2.4.2 from 2011-04-26.

Automatic conversion script
Id: cif_fix_values 1715 2011-07-08 13:25:40Z adriana 
;
_cod_original_cell_volume 2879.3(10)
_cod_original_sg_symbol_H-M 'P 21/n'
_cod_database_code 4502302

loop_
_symmetry_equiv_pos_as_xyz
'x, y, z'
'-x+1/2, y+1/2, -z+1/2'
'-x, -y, -z'
'x-1/2, -y-1/2, z-1/2'

loop_
_atom_site_label
_atom_site_type_symbol
_atom_site_fract_x
_atom_site_fract_y
_atom_site_fract_z
_atom_site_U_iso_or_equiv
_atom_site_adp_type
_atom_site_occupancy
_atom_site_symmetry_multiplicity
_atom_site_calc_flag
_atom_site_refinement_flags
C1 C 0.8448(2) 0.6590(5) 0.82688(13) 0.0392(7) Uani 1 1 d .
H1 H 0.8897 0.6149 0.8562 0.047 Uiso 1 1 calc R
C2 C 0.8726(3) 0.7085(5) 0.78112(15) 0.0456(8) Uani 1 1 d .
H2 H 0.9352 0.7006 0.7801 0.055 Uiso 1 1 calc R
C3 C 0.8064(3) 0.7694(5) 0.73735(14) 0.0478(9) Uani 1 1 d .
H3 H 0.8229 0.8003 0.7056 0.057 Uiso 1 1 calc R
C4 C 0.7146(3) 0.7842(5) 0.74094(13) 0.0432(8) Uani 1 1 d .
H4 H 0.6684 0.8248 0.7116 0.052 Uiso 1 1 calc R
C5 C 0.6921(2) 0.7378(4) 0.78863(11) 0.0330(6) Uani 1 1 d .
C6 C 0.5960(2) 0.7615(5) 0.79856(12) 0.0387(7) Uani 1 1 d .
H5 H 0.5672 0.6525 0.7992 0.046 Uiso 1 1 calc R
H6 H 0.6030 0.8123 0.8341 0.046 Uiso 1 1 calc R
C7 C 0.4729(2) 0.7862(5) 0.71586(12) 0.0360(7) Uani 1 1 d .
C8 C 0.4006(3) 0.8877(5) 0.68640(15) 0.0479(9) Uani 1 1 d .
H7 H 0.3967 0.9994 0.6960 0.058 Uiso 1 1 calc R
C9 C 0.3353(3) 0.8207(6) 0.64309(15) 0.0570(11) Uani 1 1 d .
H8 H 0.2877 0.8889 0.6231 0.068 Uiso 1 1 calc R
C10 C 0.3386(3) 0.6550(6) 0.62848(14) 0.0537(10) Uani 1 1 d .
H9 H 0.2931 0.6114 0.5993 0.064 Uiso 1 1 calc R
C11 C 0.4102(2) 0.5543(5) 0.65756(14) 0.0436(8) Uani 1 1 d .
C12 C 0.4784(2) 0.6205(5) 0.70160(13) 0.0402(8) Uani 1 1 d .
H10 H 0.5269 0.5531 0.7211 0.048 Uiso 1 1 calc R
C13 C 0.3570(3) 0.3086(6) 0.60380(15) 0.0542(10) Uani 1 1 d .
H11 H 0.3842 0.2046 0.5952 0.065 Uiso 1 1 calc R
H12 H 0.3474 0.3808 0.5721 0.065 Uiso 1 1 calc R
C14 C 0.2638(2) 0.2719(5) 0.61494(13) 0.0417(8) Uani 1 1 d .
C15 C 0.2453(3) 0.3005(6) 0.66504(15) 0.0622(12) Uani 1 1 d .
H13 H 0.2921 0.3414 0.6940 0.075 Uiso 1 1 calc R
C16 C 0.1567(4) 0.2679(7) 0.67163(18) 0.0794(16) Uani 1 1 d .
H14 H 0.1425 0.2906 0.7046 0.095 Uiso 1 1 calc R
C17 C 0.0899(3) 0.2016(7) 0.62893(18) 0.0701(14) Uani 1 1 d .
H15 H 0.0301 0.1767 0.6327 0.084 Uiso 1 1 calc R
C18 C 0.1130(3) 0.1726(5) 0.58055(15) 0.0499(9) Uani 1 1 d .
H16 H 0.0676 0.1276 0.5516 0.060 Uiso 1 1 calc R
C19 C 0.5688(2) 0.3456(5) 0.90019(14) 0.0420(8) Uani 1 1 d .
C20 C 0.4798(3) 0.2551(7) 0.86963(18) 0.0764(15) Uani 1 1 d .
H17 H 0.4293 0.2824 0.8858 0.115 Uiso 1 1 calc R
H18 H 0.4904 0.1363 0.8717 0.115 Uiso 1 1 calc R
H19 H 0.4636 0.2896 0.8321 0.115 Uiso 1 1 calc R
C21 C 0.7996(2) 0.2133(4) 0.92324(13) 0.0364(7) Uani 1 1 d .
C22 C 0.8368(3) 0.0536(5) 0.90423(17) 0.0549(10) Uani 1 1 d .
H20 H 0.8692 -0.0106 0.9353 0.082 Uiso 1 1 calc R
H21 H 0.8794 0.0810 0.8824 0.082 Uiso 1 1 calc R
H22 H 0.7854 -0.0108 0.8829 0.082 Uiso 1 1 calc R
C23 C 0.8788(2) 0.6029(4) 1.00019(13) 0.0348(7) Uani 1 1 d .
C24 C 0.9672(2) 0.6911(6) 1.03074(16) 0.0543(10) Uani 1 1 d .
H23 H 0.9511 0.7960 1.0446 0.081 Uiso 1 1 calc R
H24 H 1.0068 0.7112 1.0065 0.081 Uiso 1 1 calc R
H25 H 1.0000 0.6223 1.0606 0.081 Uiso 1 1 calc R
C25 C 0.6469(2) 0.7351(4) 0.97627(12) 0.0352(7) Uani 1 1 d .
C26 C 0.6062(3) 0.8935(5) 0.99318(16) 0.0561(10) Uani 1 1 d .
H26 H 0.6428 0.9878 0.9871 0.084 Uiso 1 1 calc R
H27 H 0.6073 0.8871 1.0312 0.084 Uiso 1 1 calc R
H28 H 0.5425 0.9065 0.9720 0.084 Uiso 1 1 calc R
Cu1 Cu 0.71826(3) 0.40005(5) 0.995364(14) 0.03176(12) Uani 1 1 d .
Cu2 Cu 0.73037(3) 0.54962(5) 0.904639(13) 0.03008(12) Uani 1 1 d .
N1 N 0.75647(17) 0.6717(3) 0.83089(9) 0.0320(5) Uani 1 1 d .
N2 N 0.19811(18) 0.2064(4) 0.57323(10) 0.0361(6) Uani 1 1 d .
O1 O 0.53515(16) 0.8631(3) 0.75857(9) 0.0426(6) Uani 1 1 d .
O2 O 0.42161(18) 0.3871(4) 0.64838(11) 0.0586(8) Uani 1 1 d .
O3 O 0.61061(16) 0.4309(3) 0.87213(9) 0.0426(6) Uani 1 1 d .
O4 O 0.59377(16) 0.3250(4) 0.95117(9) 0.0489(6) Uani 1 1 d .
O5 O 0.79578(17) 0.3417(3) 0.89405(9) 0.0410(5) Uani 1 1 d .
O6 O 0.77476(17) 0.2070(3) 0.96737(9) 0.0430(6) Uani 1 1 d .
O7 O 0.84735(16) 0.6429(3) 0.95118(9) 0.0419(5) Uani 1 1 d .
O8 O 0.84331(16) 0.4980(3) 1.02583(9) 0.0435(6) Uani 1 1 d .
O9 O 0.66096(16) 0.7317(3) 0.92932(8) 0.0415(5) Uani 1 1 d .
O10 O 0.66409(18) 0.6165(3) 1.00998(9) 0.0460(6) Uani 1 1 d .

loop_
_atom_site_aniso_label
_atom_site_aniso_U_11
_atom_site_aniso_U_22
_atom_site_aniso_U_33
_atom_site_aniso_U_23
_atom_site_aniso_U_13
_atom_site_aniso_U_12
C1 0.0386(17) 0.038(2) 0.0409(17) 0.0038(13) 0.0105(13) 0.0032(15)
C2 0.048(2) 0.038(2) 0.058(2) 0.0043(15) 0.0270(16) 0.0000(16)
C3 0.063(2) 0.046(2) 0.0423(18) 0.0083(15) 0.0260(16) -0.0019(18)
C4 0.053(2) 0.046(2) 0.0310(16) 0.0056(13) 0.0111(14) -0.0002(17)
C5 0.0406(17) 0.0292(17) 0.0284(14) -0.0022(11) 0.0071(12) -0.0017(13)
C6 0.0373(16) 0.046(2) 0.0293(15) 0.0018(13) 0.0023(12) 0.0000(15)
C7 0.0326(15) 0.043(2) 0.0314(15) 0.0053(12) 0.0053(12) -0.0039(14)
C8 0.047(2) 0.041(2) 0.049(2) 0.0080(15) 0.0005(15) 0.0046(17)
C9 0.049(2) 0.059(3) 0.051(2) 0.0177(18) -0.0097(16) 0.0026(19)
C10 0.047(2) 0.063(3) 0.0402(19) 0.0031(17) -0.0093(15) -0.0109(19)
C11 0.0377(17) 0.049(2) 0.0420(18) -0.0035(14) 0.0051(14) -0.0102(16)
C12 0.0313(16) 0.045(2) 0.0401(17) 0.0003(14) 0.0018(13) -0.0034(14)
C13 0.045(2) 0.063(3) 0.053(2) -0.0227(18) 0.0097(16) -0.0170(19)
C14 0.0459(19) 0.044(2) 0.0350(16) -0.0077(13) 0.0098(13) -0.0050(16)
C15 0.074(3) 0.073(3) 0.0402(19) -0.0193(19) 0.0170(18) -0.018(2)
C16 0.097(4) 0.098(4) 0.060(3) -0.026(3) 0.050(3) -0.029(3)
C17 0.063(3) 0.085(4) 0.073(3) -0.026(2) 0.038(2) -0.020(3)
C18 0.0404(19) 0.057(3) 0.055(2) -0.0137(17) 0.0188(15) -0.0061(18)
C19 0.0348(16) 0.040(2) 0.0483(19) 0.0016(14) 0.0048(14) -0.0029(15)
C20 0.057(3) 0.090(4) 0.070(3) 0.008(3) -0.006(2) -0.035(3)
C21 0.0365(16) 0.0295(18) 0.0429(17) -0.0058(13) 0.0093(13) 0.0016(14)
C22 0.065(3) 0.033(2) 0.068(3) -0.0088(17) 0.021(2) 0.0076(19)
C23 0.0273(15) 0.0345(19) 0.0414(17) -0.0052(13) 0.0068(12) 0.0041(13)
C24 0.0339(18) 0.065(3) 0.059(2) -0.0105(19) 0.0035(15) -0.0071(18)
C25 0.0345(16) 0.0329(18) 0.0372(16) -0.0012(12) 0.0071(12) 0.0062(13)
C26 0.069(3) 0.044(2) 0.059(2) -0.0018(17) 0.0222(19) 0.021(2)
Cu1 0.0355(2) 0.0300(2) 0.0299(2) 0.00282(13) 0.00855(15) 0.00205(16)
Cu2 0.0342(2) 0.0282(2) 0.02793(19) 0.00117(13) 0.00786(14) 0.00140(15)
N1 0.0319(13) 0.0343(15) 0.0301(12) 0.0012(10) 0.0085(10) -0.0008(11)
N2 0.0350(14) 0.0346(16) 0.0394(14) -0.0046(11) 0.0106(11) -0.0017(12)
O1 0.0423(13) 0.0386(14) 0.0397(12) -0.0013(10) -0.0030(9) 0.0029(11)
O2 0.0461(15) 0.0568(19) 0.0640(17) -0.0234(13) -0.0028(12) -0.0086(13)
O3 0.0427(13) 0.0434(15) 0.0390(12) 0.0014(10) 0.0050(10) -0.0085(11)
O4 0.0408(13) 0.0606(18) 0.0421(13) 0.0065(11) 0.0049(10) -0.0114(12)
O5 0.0498(13) 0.0340(14) 0.0409(12) 0.0008(9) 0.0149(10) 0.0085(11)
O6 0.0557(14) 0.0289(13) 0.0458(13) 0.0027(9) 0.0157(11) 0.0062(11)
O7 0.0391(12) 0.0437(15) 0.0398(12) 0.0020(10) 0.0040(9) -0.0077(11)
O8 0.0399(12) 0.0488(16) 0.0373(12) 0.0032(10) 0.0011(9) -0.0067(11)
O9 0.0511(14) 0.0374(14) 0.0362(12) 0.0022(9) 0.0114(10) 0.0128(11)
O10 0.0598(15) 0.0400(15) 0.0437(13) 0.0051(10) 0.0231(11) 0.0156(12)

loop_
_atom_type_symbol
_atom_type_description
_atom_type_scat_dispersion_real
_atom_type_scat_dispersion_imag
_atom_type_scat_source
C C 0.0033 0.0016 'International Tables Vol C Tables 4.2.6.8 and 6.1.1.4'
H H 0.0000 0.0000 'International Tables Vol C Tables 4.2.6.8 and 6.1.1.4'
N N 0.0061 0.0033 'International Tables Vol C Tables 4.2.6.8 and 6.1.1.4'
O O 0.0106 0.0060 'International Tables Vol C Tables 4.2.6.8 and 6.1.1.4'
Cu Cu 0.3201 1.2651 'International Tables Vol C Tables 4.2.6.8 and 6.1.1.4'

loop_
_geom_angle_atom_site_label_1
_geom_angle_atom_site_label_2
_geom_angle_atom_site_label_3
_geom_angle
_geom_angle_site_symmetry_1
_geom_angle_site_symmetry_3
N1 C1 C2 123.0(3) . .
C3 C2 C1 118.7(3) . .
C2 C3 C4 119.0(3) . .
C5 C4 C3 119.3(3) . .
N1 C5 C4 121.7(3) . .
N1 C5 C6 114.7(2) . .
C4 C5 C6 123.6(3) . .
O1 C6 C5 113.6(3) . .
O1 C7 C12 124.3(3) . .
O1 C7 C8 115.4(3) . .
C12 C7 C8 120.3(3) . .
C9 C8 C7 119.2(4) . .
C8 C9 C10 121.6(3) . .
C9 C10 C11 119.3(3) . .
O2 C11 C10 125.8(3) . .
O2 C11 C12 114.1(3) . .
C10 C11 C12 120.1(4) . .
C7 C12 C11 119.5(3) . .
O2 C13 C14 113.3(3) . .
N2 C14 C15 121.1(3) . .
N2 C14 C13 116.0(3) . .
C15 C14 C13 122.9(3) . .
C16 C15 C14 119.4(4) . .
C17 C16 C15 119.2(4) . .
C16 C17 C18 118.7(4) . .
N2 C18 C17 122.8(4) . .
O3 C19 O4 126.5(3) . .
O3 C19 C20 116.8(3) . .
O4 C19 C20 116.6(3) . .
O5 C21 O6 125.0(3) . .
O5 C21 C22 117.8(3) . .
O6 C21 C22 117.2(3) . .
O8 C23 O7 125.9(3) . .
O8 C23 C24 117.7(3) . .
O7 C23 C24 116.4(3) . .
O10 C25 O9 125.0(3) . .
O10 C25 C26 117.7(3) . .
O9 C25 C26 117.3(3) . .
O6 Cu1 O8 90.82(11) . .
O6 Cu1 O10 168.47(10) . .
O8 Cu1 O10 87.73(11) . .
O6 Cu1 O4 88.51(12) . .
O8 Cu1 O4 168.54(10) . .
O10 Cu1 O4 90.65(12) . .
O6 Cu1 N2 100.55(10) . 4_666
O8 Cu1 N2 97.12(10) . 4_666
O10 Cu1 N2 90.98(10) . 4_666
O4 Cu1 N2 94.25(10) . 4_666
O6 Cu1 Cu2 84.96(7) . .
O8 Cu1 Cu2 84.25(7) . .
O10 Cu1 Cu2 83.51(7) . .
O4 Cu1 Cu2 84.29(7) . .
N2 Cu1 Cu2 174.27(7) 4_666 .
O9 Cu2 O5 167.48(10) . .
O9 Cu2 O7 88.60(11) . .
O5 Cu2 O7 90.97(11) . .
O9 Cu2 O3 90.40(11) . .
O5 Cu2 O3 87.39(11) . .
O7 Cu2 O3 167.82(10) . .
O9 Cu2 N1 99.05(10) . .
O5 Cu2 N1 93.47(10) . .
O7 Cu2 N1 91.57(10) . .
O3 Cu2 N1 100.58(9) . .
O9 Cu2 Cu1 84.39(7) . .
O5 Cu2 Cu1 83.13(7) . .
O7 Cu2 Cu1 83.70(7) . .
O3 Cu2 Cu1 84.11(7) . .
N1 Cu2 Cu1 174.10(7) . .
C1 N1 C5 118.2(3) . .
C1 N1 Cu2 114.2(2) . .
C5 N1 Cu2 127.2(2) . .
C18 N2 C14 118.8(3) . .
C18 N2 Cu1 112.5(2) . 4_565
C14 N2 Cu1 127.7(2) . 4_565
C7 O1 C6 118.7(3) . .
C11 O2 C13 118.5(3) . .
C19 O3 Cu2 122.3(2) . .
C19 O4 Cu1 121.8(2) . .
C21 O5 Cu2 123.9(2) . .
C21 O6 Cu1 122.1(2) . .
C23 O7 Cu2 123.1(2) . .
C23 O8 Cu1 122.2(2) . .
C25 O9 Cu2 122.6(2) . .
C25 O10 Cu1 123.5(2) . .

loop_
_geom_bond_atom_site_label_1
_geom_bond_atom_site_label_2
_geom_bond_distance
_geom_bond_site_symmetry_2
C1 N1 1.332(4) .
C1 C2 1.381(5) .
C2 C3 1.368(5) .
C3 C4 1.382(5) .
C4 C5 1.381(4) .
C5 N1 1.345(4) .
C5 C6 1.509(4) .
C6 O1 1.424(4) .
C7 O1 1.373(4) .
C7 C12 1.379(5) .
C7 C8 1.394(5) .
C8 C9 1.371(5) .
C9 C10 1.378(6) .
C10 C11 1.381(5) .
C11 O2 1.372(5) .
C11 C12 1.402(4) .
C13 O2 1.425(4) .
C13 C14 1.497(5) .
C14 N2 1.345(4) .
C14 C15 1.383(5) .
C15 C16 1.381(6) .
C16 C17 1.371(6) .
C17 C18 1.372(5) .
C18 N2 1.339(4) .
C19 O3 1.252(4) .
C19 O4 1.262(4) .
C19 C20 1.525(5) .
C21 O5 1.256(4) .
C21 O6 1.263(4) .
C21 C22 1.513(5) .
C23 O8 1.252(4) .
C23 O7 1.252(4) .
C23 C24 1.509(5) .
C25 O10 1.257(4) .
C25 O9 1.258(4) .
C25 C26 1.507(5) .
Cu1 O6 1.966(2) .
Cu1 O8 1.969(2) .
Cu1 O10 1.976(2) .
Cu1 O4 1.983(2) .
Cu1 N2 2.236(3) 4_666
Cu1 Cu2 2.6361(7) .
Cu2 O9 1.967(2) .
Cu2 O5 1.970(2) .
Cu2 O7 1.971(2) .
Cu2 O3 1.987(2) .
Cu2 N1 2.225(2) .
N2 Cu1 2.236(3) 4_565
